data_4133156
loop_
_publ_author_name
'Zhang, Jianbo'
'Park, Sehoon'
'Chang, Sukbok'

_publ_section_title
;
 Catalytic Access to Bridged Sila- N-heterocycles from Piperidines via
 Cascade sp<sup>3</sup> and sp<sup>2</sup> C-Si Bond Formation.
;
_journal_issue 41
_journal_name_full 'Journal of the American Chemical Society'
_journal_page_first 13209
_journal_page_last 13213
_journal_paper_doi 10.1021/jacs.8b08733
_journal_volume 140
_journal_year 2018
_chemical_formula_sum 'C19 H23 N Si'
_chemical_formula_weight 293.47
_space_group_crystal_system triclinic
_space_group_IT_number 2
_space_group_name_Hall '-P 1'
_space_group_name_H-M_alt 'P -1'
_atom_sites_solution_hydrogens geom
_audit_creation_method SHELXL-2018/3
_cell_angle_alpha 94.4146(12)
_cell_angle_beta 93.3668(12)
_cell_angle_gamma 110.8140(11)
_cell_formula_units_Z 2
_cell_length_a 8.0992(3)
_cell_length_b 9.9826(3)
_cell_length_c 10.9592(4)
_cell_measurement_reflns_used 9994
_cell_measurement_temperature 173(2)
_cell_measurement_theta_max 30.51
_cell_measurement_theta_min 3.38
_cell_volume 822.25(5)
_computing_cell_refinement 'Bruker APEXIII'
_computing_data_collection 'Bruker APEXIII'
_computing_data_reduction 'Bruker SAINT'
_computing_molecular_graphics ORTEP
_computing_publication_material CIFTAB
_computing_structure_refinement SHELXL
_computing_structure_solution SHELXS
_diffrn_ambient_temperature 173(2)
_diffrn_measured_fraction_theta_full 0.998
_diffrn_measured_fraction_theta_max 0.986
_diffrn_measurement_device_type 'Photon 100 CMOS detector'
_diffrn_measurement_method 'phi and omega scans'
_diffrn_radiation_type MoK\a
_diffrn_radiation_wavelength 0.71073
_diffrn_reflns_av_R_equivalents 0.0334
_diffrn_reflns_av_unetI/netI 0.0223
_diffrn_reflns_Laue_measured_fraction_full 0.998
_diffrn_reflns_Laue_measured_fraction_max 0.986
_diffrn_reflns_limit_h_max 11
_diffrn_reflns_limit_h_min -11
_diffrn_reflns_limit_k_max 14
_diffrn_reflns_limit_k_min -14
_diffrn_reflns_limit_l_max 15
_diffrn_reflns_limit_l_min -15
_diffrn_reflns_number 38088
_diffrn_reflns_point_group_measured_fraction_full 0.998
_diffrn_reflns_point_group_measured_fraction_max 0.986
_diffrn_reflns_theta_full 25.242
_diffrn_reflns_theta_max 30.553
_diffrn_reflns_theta_min 3.357
_diffrn_source 'fine-focus sealed tube'
_exptl_absorpt_coefficient_mu 0.137
_exptl_absorpt_correction_T_max 0.7461
_exptl_absorpt_correction_T_min 0.7181
_exptl_absorpt_correction_type multi-scan
_exptl_absorpt_process_details SADABS
_exptl_crystal_colour colourless
_exptl_crystal_density_diffrn 1.185
_exptl_crystal_description block
_exptl_crystal_F_000 316
_exptl_crystal_size_max 0.232
_exptl_crystal_size_mid 0.225
_exptl_crystal_size_min 0.123
_refine_diff_density_max 0.293
_refine_diff_density_min -0.285
_refine_diff_density_rms 0.039
_refine_ls_extinction_method none
_refine_ls_goodness_of_fit_ref 1.045
_refine_ls_hydrogen_treatment constr
_refine_ls_matrix_type full
_refine_ls_number_parameters 192
_refine_ls_number_reflns 4971
_refine_ls_number_restraints 0
_refine_ls_restrained_S_all 1.045
_refine_ls_R_factor_all 0.0553
_refine_ls_R_factor_gt 0.0404
_refine_ls_shift/su_max 0.000
_refine_ls_shift/su_mean 0.000
_refine_ls_structure_factor_coef Fsqd
_refine_ls_weighting_details 'w=1/[\s^2^(Fo^2^)+(0.0525P)^2^+0.2267P] where P=(Fo^2^+2Fc^2^)/3'
_refine_ls_weighting_scheme calc
_refine_ls_wR_factor_gt 0.1069
_refine_ls_wR_factor_ref 0.1144
_reflns_Friedel_coverage 0.000
_reflns_number_gt 4017
_reflns_number_total 4971
_reflns_threshold_expression 'I > 2\s(I)'
_cod_data_source_file ja8b08733_si_002.cif
_cod_data_source_block A080_002
_cod_depositor_comments
;
The following automatic conversions were performed:

data item '_exptl_absorpt_correction_type' value 'MULTI-SCAN' was
changed to 'multi-scan' in accordance with the
/home/saulius/struct/COD-crude-data/automatic-downloads/DataCite-retrospective/ACS/depositions/lib/dictionaries/cif_core.dic
dictionary named 'cif_core.dic' version 2.4.2 last updated on
2011-04-26.

Automatic conversion script
Id: cif_fix_values 6909 2019-04-08 15:41:33Z antanas 
;
_cod_database_code 4133156
_shelx_shelxl_version_number 2018/3
_shelx_space_group_comment
;
The symmetry employed for this shelxl refinement is uniquely defined
by the following loop, which should always be used as a source of
symmetry information in preference to the above space-group names.
They are only intended as comments.
;
_shelx_estimated_absorpt_t_min 0.969
_shelx_estimated_absorpt_t_max 0.983

loop_
_space_group_symop_operation_xyz
'x, y, z'
'-x, -y, -z'

loop_
_atom_site_label
_atom_site_type_symbol
_atom_site_fract_x
_atom_site_fract_y
_atom_site_fract_z
_atom_site_U_iso_or_equiv
_atom_site_adp_type
_atom_site_occupancy
_atom_site_site_symmetry_order
_atom_site_calc_flag
_atom_site_refinement_flags_posn
_atom_site_refinement_flags_adp
Si1 Si 0.26880(4) 0.31911(3) 0.76210(3) 0.03046(10) Uani 1 1 d . .
C1 C 0.36648(15) 0.52028(12) 0.76720(10) 0.0296(2) Uani 1 1 d . .
C2 C 0.28133(16) 0.60864(13) 0.81856(11) 0.0326(2) Uani 1 1 d . .
H2 H 0.165820 0.564020 0.843697 0.039 Uiso 1 1 calc R U
C3 C 0.35778(18) 0.75837(13) 0.83446(11) 0.0365(3) Uani 1 1 d . .
C4 C 0.52734(19) 0.82093(13) 0.79752(13) 0.0423(3) Uani 1 1 d . .
H4 H 0.584331 0.922779 0.808823 0.051 Uiso 1 1 calc R U
C5 C 0.61448(18) 0.73820(14) 0.74482(13) 0.0414(3) Uani 1 1 d . .
H5 H 0.729825 0.784061 0.719859 0.050 Uiso 1 1 calc R U
C6 C 0.53577(16) 0.58788(13) 0.72753(10) 0.0320(2) Uani 1 1 d . .
C7 C 0.2599(2) 0.84881(16) 0.88783(15) 0.0521(4) Uani 1 1 d . .
H7A H 0.345420 0.939302 0.929673 0.078 Uiso 1 1 calc R U
H7B H 0.181649 0.796133 0.946866 0.078 Uiso 1 1 calc R U
H7C H 0.188907 0.869842 0.821685 0.078 Uiso 1 1 calc R U
N1 N 0.63426(15) 0.51134(12) 0.66960(10) 0.0379(2) Uani 1 1 d . .
C8 C 0.53019(19) 0.36645(16) 0.60982(12) 0.0411(3) Uani 1 1 d . .
H8A H 0.607852 0.330271 0.561293 0.049 Uiso 1 1 calc R U
H8B H 0.434447 0.371990 0.552306 0.049 Uiso 1 1 calc R U
C9 C 0.44746(18) 0.25933(14) 0.70319(12) 0.0386(3) Uani 1 1 d . .
H9 H 0.389960 0.161066 0.657746 0.046 Uiso 1 1 calc R U
C10 C 0.5949(2) 0.25598(15) 0.79689(14) 0.0457(3) Uani 1 1 d . .
H10A H 0.540206 0.198910 0.863708 0.055 Uiso 1 1 calc R U
H10B H 0.667412 0.207560 0.755836 0.055 Uiso 1 1 calc R U
C11 C 0.71501(19) 0.40670(16) 0.85209(13) 0.0437(3) Uani 1 1 d . .
H11A H 0.648625 0.447732 0.907346 0.052 Uiso 1 1 calc R U
H11B H 0.817705 0.400496 0.901718 0.052 Uiso 1 1 calc R U
C12 C 0.78133(18) 0.50580(17) 0.75231(14) 0.0447(3) Uani 1 1 d . .
H12A H 0.851696 0.604154 0.791247 0.054 Uiso 1 1 calc R U
H12B H 0.860240 0.471286 0.703633 0.054 Uiso 1 1 calc R U
C13 C 0.07041(16) 0.24599(12) 0.64604(11) 0.0315(2) Uani 1 1 d . .
C14 C -0.05830(18) 0.10903(14) 0.64950(12) 0.0405(3) Uani 1 1 d . .
H14 H -0.047155 0.053674 0.714080 0.049 Uiso 1 1 calc R U
C15 C -0.2016(2) 0.05193(15) 0.56127(13) 0.0462(3) Uani 1 1 d . .
H15 H -0.286709 -0.041622 0.565549 0.055 Uiso 1 1 calc R U
C16 C -0.22066(19) 0.13122(15) 0.46701(13) 0.0435(3) Uani 1 1 d . .
H16 H -0.319759 0.093085 0.407113 0.052 Uiso 1 1 calc R U
C17 C -0.0951(2) 0.26589(15) 0.46045(13) 0.0446(3) Uani 1 1 d . .
H17 H -0.106871 0.320127 0.395161 0.054 Uiso 1 1 calc R U
C18 C 0.04850(18) 0.32265(14) 0.54873(12) 0.0393(3) Uani 1 1 d . .
H18 H 0.133841 0.415695 0.542923 0.047 Uiso 1 1 calc R U
C19 C 0.2044(2) 0.26151(16) 0.91603(13) 0.0480(3) Uani 1 1 d . .
H19A H 0.309597 0.296960 0.975496 0.072 Uiso 1 1 calc R U
H19B H 0.153516 0.156067 0.910412 0.072 Uiso 1 1 calc R U
H19C H 0.116450 0.301285 0.942952 0.072 Uiso 1 1 calc R U

loop_
_atom_site_aniso_label
_atom_site_aniso_U_11
_atom_site_aniso_U_22
_atom_site_aniso_U_33
_atom_site_aniso_U_23
_atom_site_aniso_U_13
_atom_site_aniso_U_12
Si1 0.03491(18) 0.02412(15) 0.03012(17) 0.00242(11) 0.00082(12) 0.00839(12)
C1 0.0324(5) 0.0269(5) 0.0279(5) 0.0032(4) -0.0001(4) 0.0091(4)
C2 0.0339(6) 0.0306(5) 0.0325(6) 0.0034(4) 0.0005(4) 0.0111(5)
C3 0.0479(7) 0.0301(6) 0.0327(6) 0.0019(4) -0.0037(5) 0.0168(5)
C4 0.0497(8) 0.0249(5) 0.0467(7) 0.0066(5) -0.0029(6) 0.0071(5)
C5 0.0377(6) 0.0346(6) 0.0472(7) 0.0132(5) 0.0053(5) 0.0052(5)
C6 0.0350(6) 0.0333(6) 0.0278(5) 0.0075(4) 0.0018(4) 0.0116(5)
C7 0.0671(10) 0.0392(7) 0.0556(9) -0.0018(6) 0.0027(7) 0.0278(7)
N1 0.0377(5) 0.0440(6) 0.0335(5) 0.0065(4) 0.0066(4) 0.0155(5)
C8 0.0475(7) 0.0504(8) 0.0292(6) -0.0040(5) 0.0021(5) 0.0241(6)
C9 0.0446(7) 0.0313(6) 0.0396(6) -0.0047(5) -0.0034(5) 0.0161(5)
C10 0.0500(8) 0.0403(7) 0.0523(8) 0.0051(6) -0.0023(6) 0.0239(6)
C11 0.0448(7) 0.0479(8) 0.0401(7) 0.0030(6) -0.0068(5) 0.0209(6)
C12 0.0336(6) 0.0506(8) 0.0503(8) 0.0045(6) 0.0028(6) 0.0162(6)
C13 0.0342(6) 0.0268(5) 0.0318(5) 0.0020(4) 0.0035(4) 0.0092(4)
C14 0.0451(7) 0.0316(6) 0.0380(6) 0.0074(5) -0.0003(5) 0.0056(5)
C15 0.0459(7) 0.0348(6) 0.0445(7) 0.0021(5) -0.0025(6) -0.0001(6)
C16 0.0441(7) 0.0414(7) 0.0398(7) -0.0038(5) -0.0068(5) 0.0124(6)
C17 0.0540(8) 0.0400(7) 0.0390(7) 0.0064(5) -0.0044(6) 0.0168(6)
C18 0.0433(7) 0.0304(6) 0.0401(7) 0.0070(5) 0.0002(5) 0.0081(5)
C19 0.0635(9) 0.0396(7) 0.0359(7) 0.0084(5) 0.0053(6) 0.0115(6)

loop_
_atom_type_symbol
_atom_type_description
_atom_type_scat_dispersion_real
_atom_type_scat_dispersion_imag
_atom_type_scat_source
C C 0.0033 0.0016 'International Tables Vol C Tables 4.2.6.8 and 6.1.1.4'
H H 0.0000 0.0000 'International Tables Vol C Tables 4.2.6.8 and 6.1.1.4'
N N 0.0061 0.0033 'International Tables Vol C Tables 4.2.6.8 and 6.1.1.4'
Si Si 0.0817 0.0704 'International Tables Vol C Tables 4.2.6.8 and 6.1.1.4'

loop_
_geom_angle_atom_site_label_1
_geom_angle_atom_site_label_2
_geom_angle_atom_site_label_3
_geom_angle
C19 Si1 C1 111.35(6)
C19 Si1 C13 109.92(6)
C1 Si1 C13 109.84(5)
C19 Si1 C9 114.04(7)
C1 Si1 C9 103.59(6)
C13 Si1 C9 107.87(5)
C2 C1 C6 117.80(11)
C2 C1 Si1 121.81(9)
C6 C1 Si1 120.21(9)
C3 C2 C1 123.25(12)
C3 C2 H2 118.4
C1 C2 H2 118.4
C4 C3 C2 117.22(12)
C4 C3 C7 121.44(12)
C2 C3 C7 121.34(13)
C5 C4 C3 121.38(12)
C5 C4 H4 119.3
C3 C4 H4 119.3
C4 C5 C6 121.07(12)
C4 C5 H5 119.5
C6 C5 H5 119.5
C5 C6 C1 119.24(12)
C5 C6 N1 117.13(11)
C1 C6 N1 123.63(11)
C3 C7 H7A 109.5
C3 C7 H7B 109.5
H7A C7 H7B 109.5
C3 C7 H7C 109.5
H7A C7 H7C 109.5
H7B C7 H7C 109.5
C6 N1 C8 116.02(10)
C6 N1 C12 112.58(10)
C8 N1 C12 109.82(11)
N1 C8 C9 112.36(10)
N1 C8 H8A 109.1
C9 C8 H8A 109.1
N1 C8 H8B 109.1
C9 C8 H8B 109.1
H8A C8 H8B 107.9
C10 C9 C8 109.37(12)
C10 C9 Si1 118.01(10)
C8 C9 Si1 104.03(8)
C10 C9 H9 108.4
C8 C9 H9 108.4
Si1 C9 H9 108.4
C11 C10 C9 112.19(11)
C11 C10 H10A 109.2
C9 C10 H10A 109.2
C11 C10 H10B 109.2
C9 C10 H10B 109.2
H10A C10 H10B 107.9
C12 C11 C10 111.30(12)
C12 C11 H11A 109.4
C10 C11 H11A 109.4
C12 C11 H11B 109.4
C10 C11 H11B 109.4
H11A C11 H11B 108.0
N1 C12 C11 111.98(11)
N1 C12 H12A 109.2
C11 C12 H12A 109.2
N1 C12 H12B 109.2
C11 C12 H12B 109.2
H12A C12 H12B 107.9
C18 C13 C14 116.86(11)
C18 C13 Si1 121.64(9)
C14 C13 Si1 121.43(9)
C15 C14 C13 121.77(12)
C15 C14 H14 119.1
C13 C14 H14 119.1
C16 C15 C14 119.95(12)
C16 C15 H15 120.0
C14 C15 H15 120.0
C17 C16 C15 119.62(13)
C17 C16 H16 120.2
C15 C16 H16 120.2
C16 C17 C18 120.31(13)
C16 C17 H17 119.8
C18 C17 H17 119.8
C17 C18 C13 121.48(12)
C17 C18 H18 119.3
C13 C18 H18 119.3
Si1 C19 H19A 109.5
Si1 C19 H19B 109.5
H19A C19 H19B 109.5
Si1 C19 H19C 109.5
H19A C19 H19C 109.5
H19B C19 H19C 109.5

loop_
_geom_bond_atom_site_label_1
_geom_bond_atom_site_label_2
_geom_bond_distance
Si1 C19 1.8676(14)
Si1 C1 1.8736(12)
Si1 C13 1.8750(12)
Si1 C9 1.8790(14)
C1 C2 1.4043(16)
C1 C6 1.4078(17)
C2 C3 1.3919(17)
C2 H2 0.9500
C3 C4 1.391(2)
C3 C7 1.5059(19)
C4 C5 1.379(2)
C4 H4 0.9500
C5 C6 1.3987(17)
C5 H5 0.9500
C6 N1 1.4287(16)
C7 H7A 0.9800
C7 H7B 0.9800
C7 H7C 0.9800
N1 C8 1.4678(18)
N1 C12 1.4735(17)
C8 C9 1.542(2)
C8 H8A 0.9900
C8 H8B 0.9900
C9 C10 1.5400(19)
C9 H9 1.0000
C10 C11 1.525(2)
C10 H10A 0.9900
C10 H10B 0.9900
C11 C12 1.523(2)
C11 H11A 0.9900
C11 H11B 0.9900
C12 H12A 0.9900
C12 H12B 0.9900
C13 C18 1.3980(17)
C13 C14 1.3990(17)
C14 C15 1.3858(19)
C14 H14 0.9500
C15 C16 1.383(2)
C15 H15 0.9500
C16 C17 1.378(2)
C16 H16 0.9500
C17 C18 1.3873(19)
C17 H17 0.9500
C18 H18 0.9500
C19 H19A 0.9800
C19 H19B 0.9800
C19 H19C 0.9800
